data_4329992
loop_
_publ_author_name
'Lai-Hon Chung'
'Siu-Chung Chan'
'Wing-Chun Lee'
'Chun-Yuen Wong'

_publ_section_title
;
 Emissive Osmium(II) Complexes Supported by N-Heterocyclic Carbene-based
 C^C^C-Pincer Ligands and Aromatic Diimines
;
_journal_name_full 'Inorganic Chemistry'
_journal_page_first 8693
_journal_page_last 8703
_journal_paper_doi 10.1021/ic202726g
_journal_volume 51
_journal_year 2012
_chemical_formula_sum 'C28 H23 Cl2 F6 N6 O Os P'
_chemical_formula_weight 865.59
_chemical_name_systematic
; 
 ? 
;
_space_group_IT_number 19
_symmetry_cell_setting orthorhombic
_symmetry_space_group_name_Hall 'P 2ac 2ab'
_symmetry_space_group_name_H-M 'P 21 21 21'
_atom_sites_solution_hydrogens geom
_atom_sites_solution_primary direct
_atom_sites_solution_secondary difmap
_audit_creation_method SHELXL-97
_cell_angle_alpha 90.00
_cell_angle_beta 90.00
_cell_angle_gamma 90.00
_cell_formula_units_Z 4
_cell_length_a 11.6127(4)
_cell_length_b 14.5454(6)
_cell_length_c 17.8962(9)
_cell_measurement_reflns_used 7700
_cell_measurement_temperature 133(2)
_cell_measurement_theta_max 71.5105
_cell_measurement_theta_min 3.0356
_cell_volume 3022.9(2)
_computing_structure_refinement 'SHELXL-97 (Sheldrick, 1997)'
_computing_structure_solution 'SHELXS-97 (Sheldrick, 1990)'
_diffrn_ambient_temperature 133(2)
_diffrn_measured_fraction_theta_full 0.988
_diffrn_measured_fraction_theta_max 0.988
_diffrn_measurement_device_type 'Xcalibur, Sapphire3, Gemini ultra'
_diffrn_measurement_method '\w scans'
_diffrn_radiation_monochromator graphite
_diffrn_radiation_source 'fine-focus sealed tube'
_diffrn_radiation_type CuK\a
_diffrn_radiation_wavelength 1.54178
_diffrn_reflns_av_R_equivalents 0.0287
_diffrn_reflns_av_sigmaI/netI 0.0278
_diffrn_reflns_limit_h_max 10
_diffrn_reflns_limit_h_min -13
_diffrn_reflns_limit_k_max 17
_diffrn_reflns_limit_k_min -17
_diffrn_reflns_limit_l_max 20
_diffrn_reflns_limit_l_min -21
_diffrn_reflns_number 11832
_diffrn_reflns_theta_full 67.48
_diffrn_reflns_theta_max 67.48
_diffrn_reflns_theta_min 3.92
_exptl_absorpt_coefficient_mu 10.748
_exptl_absorpt_correction_T_max 1.00000
_exptl_absorpt_correction_T_min 0.15856
_exptl_absorpt_correction_type multi-scan
_exptl_absorpt_process_details 'CrysAlisPro, Agilent Technologies,Version 1.171.35.11'
_exptl_crystal_colour red
_exptl_crystal_density_diffrn 1.902
_exptl_crystal_description block
_exptl_crystal_F_000 1680
_exptl_crystal_size_max 0.39
_exptl_crystal_size_mid 0.16
_exptl_crystal_size_min 0.03
_refine_diff_density_max 1.298
_refine_diff_density_min -1.029
_refine_diff_density_rms 0.124
_refine_ls_abs_structure_details 'Flack H D (1983), Acta Cryst. A39, 876-881'
_refine_ls_abs_structure_Flack 0.016(14)
_refine_ls_extinction_method none
_refine_ls_goodness_of_fit_ref 1.098
_refine_ls_hydrogen_treatment constr
_refine_ls_matrix_type full
_refine_ls_number_parameters 408
_refine_ls_number_reflns 5057
_refine_ls_number_restraints 0
_refine_ls_restrained_S_all 1.098
_refine_ls_R_factor_all 0.0349
_refine_ls_R_factor_gt 0.0330
_refine_ls_shift/su_max 0.001
_refine_ls_shift/su_mean 0.000
_refine_ls_structure_factor_coef Fsqd
_refine_ls_weighting_details 'calc w=1/[\s^2^(Fo^2^)+(0.0753P)^2^+7.3266P] where P=(Fo^2^+2Fc^2^)/3'
_refine_ls_weighting_scheme calc
_refine_ls_wR_factor_gt 0.0989
_refine_ls_wR_factor_ref 0.1127
_reflns_number_gt 4939
_reflns_number_total 5057
_reflns_threshold_expression >2sigma(I)
_cod_data_source_file ic202726g_si_002_2.cif
_cod_data_source_block Complex_1b
_cod_database_code 4329992

loop_
_symmetry_equiv_pos_as_xyz
'x, y, z'
'-x+1/2, -y, z+1/2'
'-x, y+1/2, -z+1/2'
'x+1/2, -y+1/2, -z'

loop_
_atom_site_label
_atom_site_type_symbol
_atom_site_fract_x
_atom_site_fract_y
_atom_site_fract_z
_atom_site_U_iso_or_equiv
_atom_site_adp_type
_atom_site_occupancy
_atom_site_symmetry_multiplicity
_atom_site_calc_flag
_atom_site_refinement_flags
C1 C 0.5996(6) -0.0898(5) 0.5288(4) 0.0268(15) Uani 1 1 d .
C2 C 0.4367(7) -0.1390(6) 0.5862(5) 0.0342(18) Uani 1 1 d .
H2 H 0.3595 -0.1442 0.5993 0.041 Uiso 1 1 calc R
C3 C 0.5263(7) -0.1867(6) 0.6148(5) 0.0353(19) Uani 1 1 d .
H3 H 0.5215 -0.2321 0.6513 0.042 Uiso 1 1 calc R
C4 C 0.8085(6) -0.1405(4) 0.5341(4) 0.0245(15) Uani 1 1 d .
C5 C 0.7418(8) -0.1857(4) 0.5849(4) 0.0284(15) Uani 1 1 d .
C6 C 0.7867(7) -0.2504(5) 0.6353(5) 0.0335(18) Uani 1 1 d .
H6 H 0.7394 -0.2816 0.6687 0.040 Uiso 1 1 calc R
C7 C 0.9053(8) -0.2661(5) 0.6332(4) 0.0328(19) Uani 1 1 d .
H7 H 0.9375 -0.3086 0.6659 0.039 Uiso 1 1 calc R
C8 C 0.9766(7) -0.2198(5) 0.5832(5) 0.0315(17) Uani 1 1 d .
H8 H 1.0555 -0.2307 0.5824 0.038 Uiso 1 1 calc R
C9 C 0.9274(6) -0.1575(5) 0.5352(4) 0.0265(15) Uani 1 1 d .
C10 C 0.9177(6) -0.0397(5) 0.4417(4) 0.0235(14) Uani 1 1 d .
C11 C 1.0981(7) -0.1005(5) 0.4577(5) 0.0316(18) Uani 1 1 d .
H11 H 1.1587 -0.1359 0.4758 0.038 Uiso 1 1 calc R
C12 C 1.1019(7) -0.0372(6) 0.4018(5) 0.0363(18) Uani 1 1 d .
H12 H 1.1667 -0.0205 0.3744 0.044 Uiso 1 1 calc R
C13 C 0.4163(7) -0.0228(6) 0.4829(5) 0.039(2) Uani 1 1 d .
H13A H 0.4610 0.0296 0.4680 0.058 Uiso 1 1 calc R
H13B H 0.3480 -0.0025 0.5082 0.058 Uiso 1 1 calc R
H13C H 0.3952 -0.0577 0.4395 0.058 Uiso 1 1 calc R
C14 C 0.9619(8) 0.0682(6) 0.3376(6) 0.043(2) Uani 1 1 d .
H14A H 0.8796 0.0727 0.3342 0.064 Uiso 1 1 calc R
H14B H 0.9927 0.0512 0.2897 0.064 Uiso 1 1 calc R
H14C H 0.9932 0.1265 0.3525 0.064 Uiso 1 1 calc R
C15 C 0.6311(7) 0.0908(6) 0.3493(5) 0.0337(18) Uani 1 1 d .
H15 H 0.6215 0.0387 0.3198 0.040 Uiso 1 1 calc R
C16 C 0.5938(8) 0.1752(7) 0.3211(6) 0.047(2) Uani 1 1 d .
H16 H 0.5600 0.1781 0.2741 0.056 Uiso 1 1 calc R
C17 C 0.6068(8) 0.2535(7) 0.3623(7) 0.052(3) Uani 1 1 d .
H17 H 0.5847 0.3101 0.3429 0.062 Uiso 1 1 calc R
C18 C 0.6539(7) 0.2473(6) 0.4342(5) 0.0348(19) Uani 1 1 d .
C19 C 0.6892(6) 0.1595(5) 0.4587(5) 0.0324(18) Uani 1 1 d .
C20 C 0.7416(6) 0.1484(4) 0.5309(4) 0.0244(13) Uani 1 1 d .
C21 C 0.7582(7) 0.2259(5) 0.5777(5) 0.0376(18) Uani 1 1 d .
C22 C 0.8079(7) 0.2108(6) 0.6479(5) 0.041(2) Uani 1 1 d .
H22 H 0.8173 0.2594 0.6811 0.049 Uiso 1 1 calc R
C23 C 0.8424(8) 0.1249(7) 0.6670(5) 0.043(2) Uani 1 1 d .
H23 H 0.8775 0.1141 0.7129 0.052 Uiso 1 1 calc R
C24 C 0.8242(7) 0.0519(6) 0.6162(5) 0.0367(19) Uani 1 1 d .
H24 H 0.8491 -0.0066 0.6296 0.044 Uiso 1 1 calc R
C25 C 0.7194(8) 0.3140(5) 0.5507(6) 0.048(2) Uani 1 1 d .
H25 H 0.7289 0.3656 0.5808 0.057 Uiso 1 1 calc R
C26 C 0.6700(8) 0.3237(6) 0.4834(6) 0.050(2) Uani 1 1 d .
H26 H 0.6456 0.3816 0.4683 0.060 Uiso 1 1 calc R
C27 C 0.7154(7) -0.1200(5) 0.3899(4) 0.0311(17) Uani 1 1 d .
C28 C 0.944(2) 0.3756(16) 0.3399(10) 0.187(14) Uani 1 1 d .
H28A H 0.9549 0.4388 0.3558 0.225 Uiso 1 1 calc R
H28B H 0.8670 0.3707 0.3196 0.225 Uiso 1 1 calc R
Cl1 Cl 0.9532(2) 0.3056(2) 0.4177(2) 0.0749(9) Uani 1 1 d .
Cl2 Cl 1.0416(4) 0.3527(2) 0.26892(19) 0.0840(10) Uani 1 1 d .
F1 F 0.6510(7) 0.6328(4) 0.2935(4) 0.074(2) Uani 1 1 d .
F2 F 0.6532(5) 0.5472(4) 0.1883(3) 0.0518(13) Uani 1 1 d .
F3 F 0.6944(6) 0.5093(4) 0.3625(3) 0.0603(16) Uani 1 1 d .
F4 F 0.8062(5) 0.5476(6) 0.2647(3) 0.0682(19) Uani 1 1 d .
F5 F 0.6957(8) 0.4234(4) 0.2574(4) 0.078(2) Uani 1 1 d .
F6 F 0.5415(6) 0.5069(6) 0.2862(4) 0.083(3) Uani 1 1 d .
N1 N 0.4843(5) -0.0803(5) 0.5330(4) 0.0333(14) Uani 1 1 d .
N2 N 0.6245(6) -0.1572(4) 0.5814(4) 0.0299(14) Uani 1 1 d .
N3 N 0.9842(5) -0.1012(4) 0.4821(4) 0.0283(14) Uani 1 1 d .
N4 N 0.9929(6) -0.0023(4) 0.3933(4) 0.0330(15) Uani 1 1 d .
N5 N 0.6798(5) 0.0812(4) 0.4164(4) 0.0275(14) Uani 1 1 d .
N6 N 0.7734(5) 0.0627(4) 0.5505(3) 0.0260(13) Uani 1 1 d .
O1 O 0.6996(6) -0.1667(4) 0.3382(3) 0.0480(17) Uani 1 1 d .
Os1 Os 0.74260(2) -0.041523(18) 0.468295(15) 0.02290(12) Uani 1 1 d .
P3 P 0.67326(18) 0.52851(17) 0.27605(12) 0.0313(4) Uani 1 1 d .

loop_
_atom_site_aniso_label
_atom_site_aniso_U_11
_atom_site_aniso_U_22
_atom_site_aniso_U_33
_atom_site_aniso_U_23
_atom_site_aniso_U_13
_atom_site_aniso_U_12
C1 0.018(3) 0.037(4) 0.025(4) -0.007(3) 0.005(3) -0.001(3)
C2 0.030(4) 0.037(4) 0.036(4) -0.004(4) 0.010(4) -0.004(3)
C3 0.035(5) 0.044(5) 0.027(4) -0.005(4) 0.009(3) -0.003(4)
C4 0.028(4) 0.018(3) 0.027(4) -0.006(3) 0.009(3) -0.001(3)
C5 0.029(4) 0.030(3) 0.027(3) -0.005(3) -0.006(4) 0.002(3)
C6 0.038(5) 0.029(3) 0.033(4) 0.000(3) -0.007(4) -0.001(3)
C7 0.046(5) 0.025(4) 0.027(4) -0.002(3) -0.016(4) 0.009(3)
C8 0.022(4) 0.034(4) 0.039(4) 0.004(4) -0.011(3) 0.005(3)
C9 0.029(4) 0.021(3) 0.029(4) -0.007(3) -0.007(4) 0.001(3)
C10 0.025(3) 0.021(3) 0.025(3) -0.003(3) 0.000(3) 0.000(3)
C11 0.020(4) 0.032(4) 0.042(5) -0.013(4) 0.001(4) 0.008(3)
C12 0.026(4) 0.034(4) 0.049(5) -0.009(4) 0.009(4) -0.010(3)
C13 0.025(4) 0.038(4) 0.054(5) -0.001(4) -0.008(4) 0.004(3)
C14 0.033(5) 0.045(5) 0.051(5) 0.007(4) 0.019(4) -0.003(4)
C15 0.030(4) 0.044(4) 0.027(4) 0.015(3) -0.013(3) 0.001(4)
C16 0.036(5) 0.059(6) 0.046(5) 0.024(5) -0.008(4) -0.012(4)
C17 0.030(5) 0.038(5) 0.086(8) 0.017(5) -0.003(5) -0.007(4)
C18 0.019(4) 0.034(4) 0.052(5) 0.013(4) 0.000(4) 0.001(3)
C19 0.019(3) 0.025(3) 0.053(5) 0.013(4) 0.013(4) -0.003(3)
C20 0.016(3) 0.026(3) 0.031(3) 0.000(3) 0.008(4) -0.001(3)
C21 0.020(4) 0.034(4) 0.059(5) -0.001(3) 0.014(4) 0.000(4)
C22 0.028(4) 0.047(5) 0.047(5) -0.020(4) 0.006(4) -0.005(4)
C23 0.034(5) 0.052(5) 0.044(5) -0.011(4) -0.002(4) 0.004(4)
C24 0.026(4) 0.041(4) 0.043(5) -0.023(4) -0.007(3) -0.002(4)
C25 0.042(5) 0.027(4) 0.074(7) -0.003(4) 0.013(5) 0.001(4)
C26 0.046(5) 0.026(4) 0.078(7) 0.012(4) 0.006(5) 0.000(4)
C27 0.029(4) 0.034(4) 0.029(4) 0.001(3) -0.001(3) -0.011(3)
C28 0.28(3) 0.19(2) 0.094(13) -0.055(15) -0.055(17) 0.19(2)
Cl1 0.0397(14) 0.086(2) 0.098(2) -0.0231(18) 0.0041(15) 0.0020(13)
Cl2 0.103(3) 0.078(2) 0.0704(19) -0.0142(16) -0.0276(19) 0.0135(18)
F1 0.119(6) 0.036(3) 0.069(4) -0.011(3) 0.029(4) 0.017(3)
F2 0.048(3) 0.067(4) 0.040(3) 0.010(3) -0.002(2) 0.004(3)
F3 0.074(4) 0.072(4) 0.035(3) 0.011(3) -0.006(3) -0.003(3)
F4 0.027(3) 0.120(6) 0.058(4) -0.010(4) 0.001(2) -0.007(4)
F5 0.124(7) 0.036(3) 0.074(5) -0.005(3) -0.008(4) 0.005(4)
F6 0.039(4) 0.141(7) 0.069(5) -0.007(5) 0.007(3) -0.030(4)
N1 0.021(3) 0.038(3) 0.041(4) -0.001(3) -0.001(3) -0.001(3)
N2 0.026(3) 0.035(3) 0.028(3) -0.002(3) 0.001(3) -0.003(3)
N3 0.024(3) 0.029(3) 0.032(3) -0.006(3) -0.002(3) -0.002(2)
N4 0.028(4) 0.036(3) 0.036(4) -0.004(3) -0.002(3) -0.008(3)
N5 0.017(3) 0.035(3) 0.031(3) 0.008(3) 0.008(3) -0.006(3)
N6 0.020(3) 0.027(3) 0.031(3) -0.001(2) 0.001(2) -0.001(2)
O1 0.065(5) 0.048(3) 0.031(3) -0.013(3) 0.001(3) -0.027(3)
Os1 0.01942(17) 0.02547(16) 0.02382(17) -0.00001(11) -0.00096(14) -0.00097(13)
P3 0.0268(10) 0.0328(10) 0.0341(11) -0.0022(9) 0.0010(8) -0.0016(9)

loop_
_atom_type_symbol
_atom_type_description
_atom_type_scat_dispersion_real
_atom_type_scat_dispersion_imag
_atom_type_scat_source
C C 0.0181 0.0091 'International Tables Vol C Tables 4.2.6.8 and 6.1.1.4'
H H 0.0000 0.0000 'International Tables Vol C Tables 4.2.6.8 and 6.1.1.4'
N N 0.0311 0.0180 'International Tables Vol C Tables 4.2.6.8 and 6.1.1.4'
O O 0.0492 0.0322 'International Tables Vol C Tables 4.2.6.8 and 6.1.1.4'
F F 0.0727 0.0534 'International Tables Vol C Tables 4.2.6.8 and 6.1.1.4'
P P 0.2955 0.4335 'International Tables Vol C Tables 4.2.6.8 and 6.1.1.4'
Os Os -4.9801 6.2216 'International Tables Vol C Tables 4.2.6.8 and 6.1.1.4'
Cl Cl 0.3639 0.7018 'International Tables Vol C Tables 4.2.6.8 and 6.1.1.4'

loop_
_geom_angle_atom_site_label_1
_geom_angle_atom_site_label_2
_geom_angle_atom_site_label_3
_geom_angle
N1 C1 N2 103.9(7)
N1 C1 Os1 141.2(6)
N2 C1 Os1 114.8(5)
C3 C2 N1 105.6(7)
C2 C3 N2 108.5(7)
C5 C4 C9 117.7(7)
C5 C4 Os1 121.3(6)
C9 C4 Os1 120.6(5)
C4 C5 C6 122.7(8)
C4 C5 N2 111.9(6)
C6 C5 N2 125.3(7)
C7 C6 C5 117.3(8)
C8 C7 C6 121.6(7)
C9 C8 C7 118.3(7)
C8 C9 C4 122.3(8)
C8 C9 N3 127.4(7)
C4 C9 N3 110.3(6)
N4 C10 N3 103.6(6)
N4 C10 Os1 141.7(6)
N3 C10 Os1 114.6(5)
C12 C11 N3 105.5(7)
C11 C12 N4 107.6(7)
N5 C15 C16 123.2(8)
C17 C16 C15 120.3(9)
C16 C17 C18 119.1(9)
C17 C18 C19 117.2(9)
C17 C18 C26 124.5(8)
C19 C18 C26 118.3(8)
N5 C19 C18 123.8(8)
N5 C19 C20 115.9(6)
C18 C19 C20 120.2(8)
N6 C20 C21 123.1(7)
N6 C20 C19 116.9(6)
C21 C20 C19 119.9(6)
C22 C21 C20 117.4(7)
C22 C21 C25 124.6(8)
C20 C21 C25 117.9(8)
C23 C22 C21 119.5(8)
C22 C23 C24 119.0(9)
N6 C24 C23 123.3(8)
C26 C25 C21 121.8(8)
C25 C26 C18 121.9(8)
O1 C27 Os1 177.2(7)
Cl1 C28 Cl2 115.9(9)
C1 N1 C2 111.7(7)
C1 N1 C13 124.2(7)
C2 N1 C13 123.8(7)
C3 N2 C1 110.3(7)
C3 N2 C5 133.8(7)
C1 N2 C5 115.7(6)
C10 N3 C11 111.1(6)
C10 N3 C9 117.6(6)
C11 N3 C9 131.1(7)
C10 N4 C12 112.2(7)
C10 N4 C14 123.9(7)
C12 N4 C14 123.9(7)
C15 N5 C19 116.3(7)
C15 N5 Os1 128.4(6)
C19 N5 Os1 115.2(5)
C24 N6 C20 117.5(7)
C24 N6 Os1 126.9(5)
C20 N6 Os1 115.5(5)
C27 Os1 C4 93.9(3)
C27 Os1 C10 90.1(3)
C4 Os1 C10 76.8(3)
C27 Os1 C1 92.9(3)
C4 Os1 C1 76.1(3)
C10 Os1 C1 152.9(3)
C27 Os1 N5 97.4(3)
C4 Os1 N5 168.7(3)
C10 Os1 N5 102.8(3)
C1 Os1 N5 103.5(3)
C27 Os1 N6 173.4(3)
C4 Os1 N6 92.3(2)
C10 Os1 N6 89.1(2)
C1 Os1 N6 90.8(3)
N5 Os1 N6 76.4(2)
F1 P3 F6 90.6(5)
F1 P3 F4 90.9(5)
F6 P3 F4 178.4(5)
F1 P3 F5 179.3(4)
F6 P3 F5 89.5(5)
F4 P3 F5 89.0(5)
F1 P3 F3 90.1(4)
F6 P3 F3 90.2(4)
F4 P3 F3 90.3(4)
F5 P3 F3 90.6(4)
F1 P3 F2 90.4(4)
F6 P3 F2 90.3(3)
F4 P3 F2 89.2(3)
F5 P3 F2 88.9(3)
F3 P3 F2 179.3(4)

loop_
_geom_bond_atom_site_label_1
_geom_bond_atom_site_label_2
_geom_bond_distance
C1 N1 1.349(9)
C1 N2 1.390(10)
C1 Os1 2.103(7)
C2 C3 1.352(12)
C2 N1 1.393(11)
C3 N2 1.357(11)
C4 C5 1.363(11)
C4 C9 1.403(10)
C4 Os1 2.011(7)
C5 C6 1.404(11)
C5 N2 1.425(10)
C6 C7 1.397(12)
C7 C8 1.392(12)
C8 C9 1.373(11)
C9 N3 1.417(10)
C10 N4 1.346(10)
C10 N3 1.387(10)
C10 Os1 2.088(7)
C11 C12 1.361(12)
C11 N3 1.392(10)
C12 N4 1.372(11)
C13 N1 1.459(11)
C14 N4 1.474(11)
C15 N5 1.336(10)
C15 C16 1.396(12)
C16 C17 1.365(15)
C17 C18 1.401(14)
C18 C19 1.412(11)
C18 C26 1.429(14)
C19 N5 1.371(10)
C19 C20 1.438(11)
C20 N6 1.347(9)
C20 C21 1.417(10)
C21 C22 1.400(13)
C21 C25 1.441(12)
C22 C23 1.357(13)
C23 C24 1.414(12)
C24 N6 1.325(11)
C25 C26 1.343(14)
C27 O1 1.162(9)
C27 Os1 1.836(8)
C28 Cl1 1.73(2)
C28 Cl2 1.73(2)
F1 P3 1.571(6)
F2 P3 1.610(6)
F3 P3 1.592(6)
F4 P3 1.582(6)
F5 P3 1.587(6)
F6 P3 1.573(7)
N5 Os1 2.141(6)
N6 Os1 2.142(6)
